data_7057588
loop_
_publ_author_name
'Zhao, Baojing'
'Li, Xingye'
'Wang, Piaopiao'
'Ding, Yongzhi'
'Zhou, Zhiming'

_publ_section_title
;
 A novel facile transformation to
 1,2-bis(3-nitro-1-(1H-tetrazol-5-yl)-1H-1,2,4-triazol-5-yl)hydrazine
 salts
;
_journal_issue 17
_journal_name_full 'New Journal of Chemistry'
_journal_page_first 14087
_journal_paper_doi 10.1039/C8NJ01180J
_journal_volume 42
_journal_year 2018
_chemical_formula_moiety 'C6 H2 N18 O4, 2(C H4 O)'
_chemical_formula_sum 'C8 H10 N18 O6'
_chemical_formula_weight 454.34
_space_group_crystal_system monoclinic
_space_group_IT_number 14
_space_group_name_Hall '-P 2yn'
_space_group_name_H-M_alt 'P 1 21/n 1'
_symmetry_space_group_name_Hall '-P 2yn'
_symmetry_space_group_name_H-M 'P 1 21/n 1'
_atom_sites_solution_hydrogens mixed
_atom_sites_solution_primary direct
_audit_creation_date 2017-04-11
_audit_creation_method
;
Olex2 1.2
(compiled 2017.03.28 svn.r3405 for OlexSys, GUI svn.r5335)
;
_audit_update_record
;
2018-05-23 deposited with the CCDC.
2018-07-26 downloaded from the CCDC.
;
_cell_angle_alpha 90
_cell_angle_beta 99.24(3)
_cell_angle_gamma 90
_cell_formula_units_Z 2
_cell_length_a 12.368(3)
_cell_length_b 6.1353(12)
_cell_length_c 13.010(3)
_cell_measurement_reflns_used 2585
_cell_measurement_temperature 153(2)
_cell_measurement_theta_max 27.4778
_cell_measurement_theta_min 1.5858
_cell_volume 974.4(4)
_computing_cell_refinement 'CrystalClear (Rigaku Inc., 2008)'
_computing_data_collection 'CrystalClear (Rigaku Inc., 2008)'
_computing_data_reduction 'CrystalClear (Rigaku Inc., 2008)'
_computing_molecular_graphics 'Olex2 (Dolomanov et al., 2009)'
_computing_publication_material 'Olex2 (Dolomanov et al., 2009)'
_computing_structure_refinement 'XL (Sheldrick, 2008)'
_computing_structure_solution 'XS (Sheldrick, 2008)'
_diffrn_ambient_temperature 153(2)
_diffrn_measured_fraction_theta_full 0.987
_diffrn_measured_fraction_theta_max 0.990
_diffrn_measurement_device_type 'multiwire proportional'
_diffrn_measurement_method 'phi and omega scans'
_diffrn_radiation_monochromator graphite
_diffrn_radiation_type MoK\a
_diffrn_radiation_wavelength 0.71073
_diffrn_reflns_av_R_equivalents 0.0407
_diffrn_reflns_av_unetI/netI 0.0364
_diffrn_reflns_Laue_measured_fraction_full 0.987
_diffrn_reflns_Laue_measured_fraction_max 0.990
_diffrn_reflns_limit_h_max 16
_diffrn_reflns_limit_h_min -10
_diffrn_reflns_limit_k_max 6
_diffrn_reflns_limit_k_min -7
_diffrn_reflns_limit_l_max 16
_diffrn_reflns_limit_l_min -16
_diffrn_reflns_number 6580
_diffrn_reflns_point_group_measured_fraction_full 0.987
_diffrn_reflns_point_group_measured_fraction_max 0.990
_diffrn_reflns_theta_full 25.242
_diffrn_reflns_theta_max 27.477
_diffrn_reflns_theta_min 3.173
_exptl_absorpt_coefficient_mu 0.133
_exptl_absorpt_correction_T_max 1.0000
_exptl_absorpt_correction_T_min 0.7887
_exptl_absorpt_correction_type multi-scan
_exptl_absorpt_process_details 'CrystalClear (Rigaku Inc., 2008)'
_exptl_crystal_colour yellow
_exptl_crystal_density_diffrn 1.548
_exptl_crystal_description plate
_exptl_crystal_F_000 464
_exptl_crystal_size_max 0.24
_exptl_crystal_size_mid 0.21
_exptl_crystal_size_min 0.13
_refine_diff_density_max 0.206
_refine_diff_density_min -0.222
_refine_diff_density_rms 0.051
_refine_ls_extinction_method none
_refine_ls_goodness_of_fit_ref 1.136
_refine_ls_hydrogen_treatment constr
_refine_ls_matrix_type full
_refine_ls_number_parameters 146
_refine_ls_number_reflns 2204
_refine_ls_number_restraints 0
_refine_ls_restrained_S_all 1.136
_refine_ls_R_factor_all 0.0621
_refine_ls_R_factor_gt 0.0555
_refine_ls_shift/su_max 0.000
_refine_ls_shift/su_mean 0.000
_refine_ls_structure_factor_coef Fsqd
_refine_ls_weighting_details 'w=1/[\s^2^(Fo^2^)+(0.0500P)^2^+0.5428P] where P=(Fo^2^+2Fc^2^)/3'
_refine_ls_weighting_scheme calc
_refine_ls_wR_factor_gt 0.1278
_refine_ls_wR_factor_ref 0.1325
_reflns_Friedel_coverage 0.000
_reflns_number_gt 1983
_reflns_number_total 2204
_reflns_threshold_expression 'I > 2\s(I)'
_cod_data_source_file c8nj01180j2.cif
_cod_data_source_block bwn17037
_cod_depositor_comments 'Adding full bibliography for 7057588--7057590.cif.'
_cod_original_cell_volume 974.5(3)
_cod_database_code 7057588
_shelx_shelxl_version_number 2014/7
_shelx_space_group_comment
;
The symmetry employed for this shelxl refinement is uniquely defined
by the following loop, which should always be used as a source of
symmetry information in preference to the above space-group names.
They are only intended as comments.
;
_shelx_estimated_absorpt_t_max 0.983
_shelx_estimated_absorpt_t_min 0.969
_olex2_refinement_description
;
1. Fixed Uiso
 At 1.2 times of:
  All N(H) groups, All O(H) groups
 At 1.5 times of:
  All C(H,H,H) groups
2.a Riding coordinates:
 N2(H2), O3(H3)
2.b Idealised Me refined as rotating group:
 C4(H4A,H4B,H4C)
;
_olex2_submission_special_instructions 'No special instructions were received'

loop_
_space_group_symop_operation_xyz
'x, y, z'
'-x+1/2, y+1/2, -z+1/2'
'-x, -y, -z'
'x-1/2, -y-1/2, z-1/2'

loop_
_atom_site_label
_atom_site_type_symbol
_atom_site_fract_x
_atom_site_fract_y
_atom_site_fract_z
_atom_site_U_iso_or_equiv
_atom_site_adp_type
_atom_site_occupancy
_atom_site_site_symmetry_order
_atom_site_calc_flag
_atom_site_refinement_flags_posn
O1 O 0.90177(12) 0.5992(3) 0.73602(13) 0.0438(4) Uani 1 1 d .
O2 O 0.90758(12) 0.7804(3) 0.59366(13) 0.0425(4) Uani 1 1 d .
N1 N 0.45199(14) 0.6011(3) 0.76884(13) 0.0317(4) Uani 1 1 d .
N2 N 0.36432(14) 0.4742(3) 0.75753(13) 0.0316(4) Uani 1 1 d .
H2 H 0.3342 0.4498 0.8107 0.038 Uiso 1 1 d R
N3 N 0.34286(14) 0.3745(3) 0.66750(14) 0.0340(4) Uani 1 1 d .
N4 N 0.41938(14) 0.4375(3) 0.61365(14) 0.0327(4) Uani 1 1 d .
N5 N 0.57814(12) 0.6688(3) 0.65054(12) 0.0247(3) Uani 1 1 d .
N6 N 0.67967(13) 0.5972(3) 0.69216(13) 0.0276(4) Uani 1 1 d .
N7 N 0.68978(12) 0.8649(3) 0.57228(12) 0.0248(4) Uani 1 1 d .
N8 N 0.49006(12) 0.9265(3) 0.53085(12) 0.0247(3) Uani 1 1 d .
N9 N 0.85969(13) 0.6989(3) 0.65901(14) 0.0301(4) Uani 1 1 d .
C1 C 0.48258(15) 0.5719(3) 0.67733(14) 0.0247(4) Uani 1 1 d .
C2 C 0.58619(14) 0.8279(3) 0.58029(14) 0.0229(4) Uani 1 1 d .
C3 C 0.74033(14) 0.7220(3) 0.64124(14) 0.0247(4) Uani 1 1 d .
O3 O 0.73358(12) 0.6362(2) 1.08637(11) 0.0353(4) Uani 1 1 d .
H3 H 0.7555 0.5261 1.0572 0.042 Uiso 1 1 d R
C4 C 0.6676(2) 0.7760(4) 1.0146(2) 0.0469(6) Uani 1 1 d .
H4A H 0.6446 0.9024 1.0519 0.070 Uiso 1 1 calc GR
H4B H 0.6027 0.6964 0.9811 0.070 Uiso 1 1 calc GR
H4C H 0.7099 0.8256 0.9616 0.070 Uiso 1 1 calc GR

loop_
_atom_site_aniso_label
_atom_site_aniso_U_11
_atom_site_aniso_U_22
_atom_site_aniso_U_33
_atom_site_aniso_U_23
_atom_site_aniso_U_13
_atom_site_aniso_U_12
O1 0.0300(8) 0.0498(10) 0.0486(10) 0.0142(8) -0.0026(7) 0.0071(7)
O2 0.0262(7) 0.0525(10) 0.0500(10) 0.0087(8) 0.0096(7) -0.0043(7)
N1 0.0312(8) 0.0370(10) 0.0277(9) 0.0001(7) 0.0079(7) -0.0070(7)
N2 0.0321(9) 0.0350(9) 0.0294(9) 0.0018(7) 0.0104(7) -0.0051(7)
N3 0.0309(9) 0.0369(10) 0.0359(10) -0.0034(8) 0.0101(7) -0.0089(7)
N4 0.0303(8) 0.0373(10) 0.0321(9) -0.0053(7) 0.0100(7) -0.0089(7)
N5 0.0216(7) 0.0270(8) 0.0251(8) 0.0027(6) 0.0027(6) -0.0019(6)
N6 0.0236(7) 0.0282(9) 0.0300(9) 0.0024(7) 0.0013(6) 0.0003(6)
N7 0.0221(7) 0.0287(8) 0.0236(8) -0.0010(6) 0.0040(6) -0.0023(6)
N8 0.0230(7) 0.0292(8) 0.0217(8) 0.0015(6) 0.0028(6) -0.0004(6)
N9 0.0238(8) 0.0280(9) 0.0373(9) -0.0011(7) 0.0015(7) -0.0002(7)
C1 0.0228(8) 0.0257(9) 0.0260(9) 0.0014(7) 0.0047(7) -0.0003(7)
C2 0.0226(8) 0.0242(9) 0.0218(9) -0.0007(7) 0.0038(7) -0.0024(7)
C3 0.0200(8) 0.0276(9) 0.0256(9) -0.0010(7) 0.0013(7) -0.0007(7)
O3 0.0396(8) 0.0342(8) 0.0363(8) 0.0032(6) 0.0185(7) 0.0056(6)
C4 0.0468(13) 0.0448(14) 0.0503(15) 0.0112(11) 0.0114(11) 0.0061(11)

loop_
_atom_type_symbol
_atom_type_description
_atom_type_scat_dispersion_real
_atom_type_scat_dispersion_imag
_atom_type_scat_source
C C 0.0033 0.0016 'International Tables Vol C Tables 4.2.6.8 and 6.1.1.4'
H H 0.0000 0.0000 'International Tables Vol C Tables 4.2.6.8 and 6.1.1.4'
N N 0.0061 0.0033 'International Tables Vol C Tables 4.2.6.8 and 6.1.1.4'
O O 0.0106 0.0060 'International Tables Vol C Tables 4.2.6.8 and 6.1.1.4'

loop_
_geom_angle_atom_site_label_1
_geom_angle_atom_site_label_2
_geom_angle_atom_site_label_3
_geom_angle
_geom_angle_site_symmetry_1
C1 N1 N2 99.69(16) .
N1 N2 H2 118.1 .
N3 N2 N1 114.75(16) .
N3 N2 H2 126.4 .
N2 N3 N4 106.13(16) .
N3 N4 C1 104.48(16) .
N6 N5 C1 121.39(15) .
C2 N5 N6 109.84(15) .
C2 N5 C1 128.67(16) .
C3 N6 N5 100.11(15) .
C2 N7 C3 100.93(15) .
N8 N8 C2 111.45(19) 3_676
O1 N9 O2 126.08(18) .
O1 N9 C3 117.76(17) .
O2 N9 C3 116.16(17) .
N1 C1 N4 114.94(17) .
N1 C1 N5 122.50(17) .
N4 C1 N5 122.51(17) .
N5 C2 N8 118.36(16) .
N7 C2 N5 110.78(16) .
N7 C2 N8 130.85(17) .
N6 C3 N7 118.33(16) .
N6 C3 N9 120.26(17) .
N7 C3 N9 121.40(16) .
C4 O3 H3 112.4 .
O3 C4 H4A 109.5 .
O3 C4 H4B 109.5 .
O3 C4 H4C 109.5 .
H4A C4 H4B 109.5 .
H4A C4 H4C 109.5 .
H4B C4 H4C 109.5 .

loop_
_geom_bond_atom_site_label_1
_geom_bond_atom_site_label_2
_geom_bond_distance
_geom_bond_site_symmetry_2
O1 N9 1.217(2) .
O2 N9 1.219(2) .
N1 N2 1.324(2) .
N1 C1 1.318(2) .
N2 H2 0.8501 .
N2 N3 1.310(2) .
N3 N4 1.322(2) .
N4 C1 1.330(3) .
N5 N6 1.358(2) .
N5 C1 1.416(2) .
N5 C2 1.352(2) .
N6 C3 1.322(2) .
N7 C2 1.322(2) .
N7 C3 1.336(2) .
N8 N8 1.258(3) 3_676
N8 C2 1.396(2) .
N9 C3 1.464(2) .
O3 H3 0.8400 .
O3 C4 1.425(3) .
C4 H4A 0.9800 .
C4 H4B 0.9800 .
C4 H4C 0.9800 .

loop_
_geom_torsion_atom_site_label_1
_geom_torsion_atom_site_label_2
_geom_torsion_atom_site_label_3
_geom_torsion_atom_site_label_4
_geom_torsion
_geom_torsion_site_symmetry_1
O1 N9 C3 N6 -15.6(3) .
O1 N9 C3 N7 165.80(18) .
O2 N9 C3 N6 163.53(19) .
O2 N9 C3 N7 -15.0(3) .
N1 N2 N3 N4 -0.5(2) .
N2 N1 C1 N4 0.0(2) .
N2 N1 C1 N5 -177.43(17) .
N2 N3 N4 C1 0.4(2) .
N3 N4 C1 N1 -0.2(2) .
N3 N4 C1 N5 177.15(17) .
N5 N6 C3 N7 0.1(2) .
N5 N6 C3 N9 -178.51(16) .
N6 N5 C1 N1 72.6(3) .
N6 N5 C1 N4 -104.6(2) .
N6 N5 C2 N7 0.6(2) .
N6 N5 C2 N8 -178.36(16) .
N8 N8 C2 N5 178.85(19) 3_676
N8 N8 C2 N7 0.1(3) 3_676
C1 N1 N2 N3 0.3(2) .
C1 N5 N6 C3 176.28(17) .
C1 N5 C2 N7 -175.78(17) .
C1 N5 C2 N8 5.3(3) .
C2 N5 N6 C3 -0.4(2) .
C2 N5 C1 N1 -111.4(2) .
C2 N5 C1 N4 71.4(3) .
C2 N7 C3 N6 0.2(2) .
C2 N7 C3 N9 178.82(17) .
C3 N7 C2 N5 -0.5(2) .
C3 N7 C2 N8 178.31(19) .
